data_4130122
loop_
_publ_author_name
'Zhang, Huacheng'
'Lee, Juhoon'
'Lammer, Aaron D.'
'Chi, Xiaodong'
'Brewster, James T.'
'Lynch, Vincent M.'
'Li, Hao'
'Zhang, Zhan'
'Sessler, Jonathan L.'

_publ_section_title
;
 Self-Assembled Pyridine-Dipyrrolate Cages.
;
_journal_issue 13
_journal_name_full 'Journal of the American Chemical Society'
_journal_page_first 4573
_journal_page_last 4579
_journal_paper_doi 10.1021/jacs.6b00564
_journal_volume 138
_journal_year 2016
_chemical_formula_moiety
;
 3 C23 H25 N3 O4 2-, 4 Zn 2+, O H -1, C2 H3 O2 1-, 
 5 C3 H7 N O, 1/4 C6 H14
;
_chemical_formula_sum 'C87.5 H119.5 N14 O21 Zn4'
_chemical_formula_weight 1964.94
_space_group_crystal_system monoclinic
_space_group_IT_number 14
_space_group_name_Hall '-P 2yn'
_space_group_name_H-M_alt 'P 1 21/n 1'
_atom_sites_solution_hydrogens mixed
_audit_creation_method SHELXL-2014/7
_cell_angle_alpha 90
_cell_angle_beta 101.593(3)
_cell_angle_gamma 90
_cell_formula_units_Z 4
_cell_length_a 14.7663(12)
_cell_length_b 26.944(2)
_cell_length_c 24.182(2)
_cell_measurement_reflns_used 28056
_cell_measurement_temperature 100(2)
_cell_measurement_theta_max 27.5
_cell_measurement_theta_min 1.14
_cell_volume 9424.9(13)
_computing_cell_refinement 'CrysAlisPro V 1.171.37.31, Agilent Technologies'
_computing_data_collection 'CrysAlisPro V 1.171.37.31, Agilent Technologies'
_computing_data_reduction 'CrysAlisPro V 1.171.37.31, Agilent Technologies'
_computing_molecular_graphics 'XP SHELXTL/PC, Siemens Analytical'
_computing_publication_material 'XL SHELXTL/PC, Siemens Analytical'
_computing_structure_refinement 'Shelxl-2013, Sheldrick, G. M.'
_computing_structure_solution
;

SUPERFLIP.  Palatinus, L. and Chapuis, G., J. Appl. Cryst. 40, 786-790.
;
_diffrn_ambient_temperature 100(2)
_diffrn_measured_fraction_theta_full 0.998
_diffrn_measured_fraction_theta_max 0.999
_diffrn_measurement_device_type 'Rigaku AFC-12 with Saturn 724+ CCD'
_diffrn_measurement_method \w-scans
_diffrn_radiation_type MoK\a
_diffrn_radiation_wavelength 0.71073
_diffrn_reflns_av_R_equivalents 0.0766
_diffrn_reflns_av_unetI/netI 0.0564
_diffrn_reflns_Laue_measured_fraction_full 0.998
_diffrn_reflns_Laue_measured_fraction_max 0.999
_diffrn_reflns_limit_h_max 19
_diffrn_reflns_limit_h_min -17
_diffrn_reflns_limit_k_max 34
_diffrn_reflns_limit_k_min -34
_diffrn_reflns_limit_l_max 31
_diffrn_reflns_limit_l_min -31
_diffrn_reflns_number 145206
_diffrn_reflns_point_group_measured_fraction_full 0.998
_diffrn_reflns_point_group_measured_fraction_max 0.999
_diffrn_reflns_theta_full 25.242
_diffrn_reflns_theta_max 27.484
_diffrn_reflns_theta_min 3.019
_diffrn_source 'sealed tube'
_exptl_absorpt_coefficient_mu 1.081
_exptl_absorpt_correction_T_max 1.00
_exptl_absorpt_correction_T_min 0.755
_exptl_absorpt_correction_type multi-scan
_exptl_absorpt_process_details
;
Abscor. T. Higashi (2001). The Rigaku Corporation, Tokyo, Japan.
;
_exptl_crystal_colour colorless
_exptl_crystal_density_diffrn 1.385
_exptl_crystal_description prisms
_exptl_crystal_F_000 4122
_exptl_crystal_size_max 0.32
_exptl_crystal_size_mid 0.16
_exptl_crystal_size_min 0.08
_refine_diff_density_max 0.578
_refine_diff_density_min -0.536
_refine_diff_density_rms 0.090
_refine_ls_extinction_method none
_refine_ls_goodness_of_fit_ref 1.084
_refine_ls_hydrogen_treatment mixed
_refine_ls_matrix_type full
_refine_ls_number_parameters 1184
_refine_ls_number_reflns 21571
_refine_ls_number_restraints 1008
_refine_ls_restrained_S_all 1.062
_refine_ls_R_factor_all 0.0757
_refine_ls_R_factor_gt 0.0544
_refine_ls_shift/su_max 0.002
_refine_ls_shift/su_mean 0.000
_refine_ls_structure_factor_coef Fsqd
_refine_ls_weighting_details 'w=1/[\s^2^(Fo^2^)+(0.0108P)^2^+21.7329P] where P=(Fo^2^+2Fc^2^)/3'
_refine_ls_weighting_scheme calc
_refine_ls_wR_factor_gt 0.0936
_refine_ls_wR_factor_ref 0.1000
_reflns_Friedel_coverage 0.000
_reflns_number_gt 16848
_reflns_number_total 21571
_reflns_threshold_expression 'I > 2\s(I)'
_cod_data_source_file ja6b00564_si_003.cif
_cod_data_source_block shelx
_cod_original_sg_symbol_H-M 'P 21/n'
_cod_original_formula_sum 'C87.50 H119.50 N14 O21 Zn4'
_cod_database_code 4130122
_shelx_shelxl_version_number 2014/7
_shelx_space_group_comment
;
The symmetry employed for this shelxl refinement is uniquely defined
by the following loop, which should always be used as a source of
symmetry information in preference to the above space-group names.
They are only intended as comments.
;
_platon_squeeze_void_probe_radius 1.20

loop_
_space_group_symop_operation_xyz
'x, y, z'
'-x+1/2, y+1/2, -z+1/2'
'-x, -y, -z'
'x-1/2, -y-1/2, z-1/2'

loop_
_atom_site_label
_atom_site_type_symbol
_atom_site_fract_x
_atom_site_fract_y
_atom_site_fract_z
_atom_site_U_iso_or_equiv
_atom_site_adp_type
_atom_site_occupancy
_atom_site_site_symmetry_order
_atom_site_calc_flag
_atom_site_refinement_flags_posn
_atom_site_refinement_flags_adp
C1 C 0.4740(2) 0.73126(11) 0.29367(12) 0.0130(6) Uani 1 1 d . U
C2 C 0.4234(2) 0.68811(11) 0.26788(12) 0.0142(6) Uani 1 1 d . U
C3 C 0.3702(2) 0.67989(11) 0.21421(12) 0.0155(6) Uani 1 1 d . U
C4 C 0.3351(2) 0.63091(11) 0.21334(12) 0.0169(6) Uani 1 1 d . U
C5 C 0.3700(2) 0.61034(10) 0.26684(12) 0.0132(6) Uani 1 1 d . U
C6 C 0.3644(2) 0.56107(11) 0.29224(12) 0.0134(6) Uani 1 1 d . U
C7 C 0.2962(2) 0.52547(11) 0.27297(13) 0.0157(6) Uani 1 1 d . U
H7 H 0.2492 0.5317 0.2407 0.019 Uiso 1 1 calc R U
C8 C 0.2985(2) 0.48106(11) 0.30180(13) 0.0177(6) Uani 1 1 d . U
H8 H 0.2530 0.4564 0.2894 0.021 Uiso 1 1 calc R U
C9 C 0.3674(2) 0.47249(11) 0.34882(12) 0.0156(6) Uani 1 1 d . U
H9 H 0.3694 0.4422 0.3692 0.019 Uiso 1 1 calc R U
C10 C 0.4338(2) 0.50934(10) 0.36578(12) 0.0126(6) Uani 1 1 d . U
C11 C 0.5105(2) 0.50585(10) 0.41491(11) 0.0117(6) Uani 1 1 d . U
C12 C 0.5551(2) 0.46621(10) 0.44678(12) 0.0127(6) Uani 1 1 d . U
C13 C 0.6285(2) 0.48693(10) 0.48727(12) 0.0127(6) Uani 1 1 d . U
C14 C 0.6257(2) 0.53820(10) 0.47869(12) 0.0133(6) Uani 1 1 d . U
C15 C 0.6850(2) 0.57848(11) 0.50470(12) 0.0130(6) Uani 1 1 d . U
C16 C 0.3615(2) 0.71495(12) 0.16515(13) 0.0229(7) Uani 1 1 d . U
H16A H 0.3495 0.7489 0.1776 0.027 Uiso 1 1 calc R U
H16B H 0.3084 0.7049 0.1353 0.027 Uiso 1 1 calc R U
C17 C 0.4492(3) 0.71502(15) 0.14121(15) 0.0358(9) Uani 1 1 d . U
H17A H 0.5015 0.7257 0.1705 0.054 Uiso 1 1 calc R U
H17B H 0.4418 0.7379 0.1091 0.054 Uiso 1 1 calc R U
H17C H 0.4609 0.6815 0.1286 0.054 Uiso 1 1 calc R U
C18 C 0.2757(3) 0.60620(13) 0.16308(14) 0.0311(9) Uani 1 1 d . U
H18A H 0.2471 0.6321 0.1361 0.037 Uiso 1 1 calc R U
H18B H 0.2252 0.5880 0.1757 0.037 Uiso 1 1 calc R U
C19 C 0.3279(4) 0.57052(16) 0.13300(17) 0.0519(12) Uani 1 1 d . U
H19A H 0.3771 0.5884 0.1195 0.078 Uiso 1 1 calc R U
H19B H 0.2854 0.5558 0.1008 0.078 Uiso 1 1 calc R U
H19C H 0.3552 0.5442 0.1591 0.078 Uiso 1 1 calc R U
C20 C 0.5344(2) 0.41182(11) 0.43897(13) 0.0174(6) Uani 1 1 d . U
H20A H 0.4673 0.4065 0.4362 0.021 Uiso 1 1 calc R U
H20B H 0.5674 0.3937 0.4727 0.021 Uiso 1 1 calc R U
C21 C 0.5624(2) 0.39009(12) 0.38650(13) 0.0235(7) Uani 1 1 d . U
H21A H 0.5281 0.4069 0.3528 0.035 Uiso 1 1 calc R U
H21B H 0.5481 0.3545 0.3841 0.035 Uiso 1 1 calc R U
H21C H 0.6289 0.3949 0.3890 0.035 Uiso 1 1 calc R U
C22 C 0.6961(2) 0.45907(11) 0.53166(12) 0.0161(6) Uani 1 1 d . U
H22A H 0.6646 0.4299 0.5439 0.019 Uiso 1 1 calc R U
H22B H 0.7155 0.4809 0.5649 0.019 Uiso 1 1 calc R U
C23 C 0.7818(2) 0.44166(13) 0.51095(14) 0.0252(7) Uani 1 1 d . U
H23A H 0.7630 0.4220 0.4764 0.038 Uiso 1 1 calc R U
H23B H 0.8201 0.4212 0.5401 0.038 Uiso 1 1 calc R U
H23C H 0.8174 0.4706 0.5030 0.038 Uiso 1 1 calc R U
C24 C 0.7045(2) 0.83522(11) 0.31911(12) 0.0146(6) Uani 1 1 d . U
C25 C 0.7944(2) 0.85916(11) 0.32360(12) 0.0135(6) Uani 1 1 d . U
C26 C 0.8191(2) 0.90651(11) 0.30861(12) 0.0134(6) Uani 1 1 d . U
C27 C 0.9151(2) 0.91123(11) 0.32786(12) 0.0149(6) Uani 1 1 d . U
C28 C 0.9469(2) 0.86647(11) 0.35458(12) 0.0141(6) Uani 1 1 d . U
C29 C 1.0369(2) 0.85070(11) 0.38676(12) 0.0152(6) Uani 1 1 d . U
C30 C 1.1215(2) 0.86923(11) 0.37780(13) 0.0191(7) Uani 1 1 d . U
H30 H 1.1234 0.8927 0.3487 0.023 Uiso 1 1 calc R U
C31 C 1.2018(2) 0.85270(12) 0.41220(15) 0.0245(7) Uani 1 1 d . U
H31 H 1.2599 0.8645 0.4066 0.029 Uiso 1 1 calc R U
C32 C 1.1981(2) 0.81906(12) 0.45473(14) 0.0227(7) Uani 1 1 d . U
H32 H 1.2529 0.8086 0.4797 0.027 Uiso 1 1 calc R U
C33 C 1.1117(2) 0.80073(11) 0.46027(12) 0.0158(6) Uani 1 1 d . U
C34 C 1.0979(2) 0.76316(11) 0.50177(13) 0.0156(6) Uani 1 1 d . U
C35 C 1.1493(2) 0.74768(12) 0.55416(13) 0.0182(6) Uani 1 1 d . U
C36 C 1.0960(2) 0.71145(11) 0.57570(13) 0.0170(6) Uani 1 1 d . U
C37 C 1.0147(2) 0.70527(11) 0.53545(12) 0.0161(6) Uani 1 1 d . U
C38 C 0.9304(2) 0.67692(11) 0.53583(12) 0.0149(6) Uani 1 1 d . U
C39 C 0.7550(2) 0.94752(11) 0.28208(13) 0.0182(6) Uani 1 1 d . U
H39A H 0.7034 0.9330 0.2543 0.022 Uiso 1 1 calc R U
H39B H 0.7891 0.9705 0.2617 0.022 Uiso 1 1 calc R U
C40 C 0.7159(2) 0.97654(13) 0.32634(14) 0.0279(8) Uani 1 1 d . U
H40A H 0.6796 0.9542 0.3454 0.042 Uiso 1 1 calc R U
H40B H 0.6762 1.0034 0.3079 0.042 Uiso 1 1 calc R U
H40C H 0.7669 0.9907 0.3542 0.042 Uiso 1 1 calc R U
C41 C 0.9697(2) 0.95774(12) 0.32275(14) 0.0218(7) Uani 1 1 d . U
H41A H 1.0266 0.9575 0.3524 0.026 Uiso 1 1 calc R U
H41B H 0.9326 0.9870 0.3293 0.026 Uiso 1 1 calc R U
C42 C 0.9962(3) 0.96289(13) 0.26521(15) 0.0303(8) Uani 1 1 d . U
H42A H 1.0379 0.9358 0.2600 0.045 Uiso 1 1 calc R U
H42B H 1.0273 0.9948 0.2632 0.045 Uiso 1 1 calc R U
H42C H 0.9403 0.9614 0.2355 0.045 Uiso 1 1 calc R U
C43 C 1.2385(2) 0.76907(14) 0.58600(14) 0.0284(8) Uani 1 1 d . U
H43A H 1.2803 0.7751 0.5594 0.034 Uiso 1 1 calc R U
H43B H 1.2687 0.7447 0.6144 0.034 Uiso 1 1 calc R U
C44 C 1.2242(3) 0.81762(17) 0.61573(19) 0.0537(12) Uani 1 1 d . U
H44A H 1.1962 0.8423 0.5876 0.080 Uiso 1 1 calc R U
H44B H 1.2840 0.8299 0.6363 0.080 Uiso 1 1 calc R U
H44C H 1.1832 0.8118 0.6423 0.080 Uiso 1 1 calc R U
C45 C 1.1200(2) 0.68637(12) 0.63275(13) 0.0226(7) Uani 1 1 d . U
H45A H 1.1639 0.7075 0.6589 0.027 Uiso 1 1 calc R U
H45B H 1.0632 0.6829 0.6483 0.027 Uiso 1 1 calc R U
C46 C 1.1625(3) 0.63576(17) 0.62930(19) 0.0522(13) Uani 1 1 d . U
H46A H 1.1180 0.6141 0.6051 0.078 Uiso 1 1 calc R U
H46B H 1.1789 0.6213 0.6672 0.078 Uiso 1 1 calc R U
H46C H 1.2183 0.6390 0.6134 0.078 Uiso 1 1 calc R U
C47 C 0.4900(2) 0.86071(11) 0.39439(12) 0.0161(6) Uani 1 1 d . U
C48 C 0.4548(2) 0.88710(11) 0.43870(12) 0.0176(6) Uani 1 1 d . U
C49 C 0.3962(2) 0.92779(11) 0.43789(13) 0.0214(7) Uani 1 1 d . U
C50 C 0.3856(3) 0.93597(12) 0.49418(13) 0.0260(8) Uani 1 1 d . U
C51 C 0.4365(2) 0.89913(11) 0.52763(13) 0.0209(7) Uani 1 1 d . U
C52 C 0.4503(2) 0.88534(11) 0.58765(13) 0.0196(7) Uani 1 1 d . U
C53 C 0.4180(2) 0.91382(12) 0.62804(13) 0.0229(7) Uani 1 1 d . U
H53 H 0.3843 0.9436 0.6176 0.027 Uiso 1 1 calc R U
C54 C 0.4361(2) 0.89780(12) 0.68355(14) 0.0239(7) Uani 1 1 d . U
H54 H 0.4152 0.9167 0.7117 0.029 Uiso 1 1 calc R U
C55 C 0.4846(2) 0.85426(12) 0.69789(13) 0.0223(7) Uani 1 1 d . U
H55 H 0.4987 0.8433 0.7360 0.027 Uiso 1 1 calc R U
C56 C 0.5126(2) 0.82651(11) 0.65509(12) 0.0180(6) Uani 1 1 d . U
C57 C 0.5607(2) 0.77900(11) 0.66550(12) 0.0177(6) Uani 1 1 d . U
C58 C 0.5603(2) 0.74183(11) 0.70586(12) 0.0157(6) Uani 1 1 d . U
C59 C 0.6169(2) 0.70269(11) 0.69321(12) 0.0155(6) Uani 1 1 d . U
C60 C 0.6500(2) 0.71655(11) 0.64526(12) 0.0145(6) Uani 1 1 d . U
C61 C 0.7069(2) 0.68983(11) 0.61202(12) 0.0140(6) Uani 1 1 d . U
C62 C 0.3534(3) 0.95834(12) 0.38678(13) 0.0271(8) Uani 1 1 d . U
H62A H 0.2928 0.9714 0.3917 0.033 Uiso 1 1 calc R U
H62B H 0.3427 0.9370 0.3528 0.033 Uiso 1 1 calc R U
C63 C 0.4161(3) 1.00144(14) 0.37858(16) 0.0398(10) Uani 1 1 d . U
H63A H 0.4249 1.0231 0.4118 0.060 Uiso 1 1 calc R U
H63B H 0.3875 1.0204 0.3450 0.060 Uiso 1 1 calc R U
H63C H 0.4760 0.9886 0.3737 0.060 Uiso 1 1 calc R U
C64 C 0.3249(3) 0.97549(14) 0.51183(15) 0.0387(10) Uani 1 1 d . U
H64A H 0.3148 1.0020 0.4829 0.046 Uiso 1 1 calc R U
H64B H 0.3576 0.9904 0.5477 0.046 Uiso 1 1 calc R U
C65 C 0.2322(3) 0.95627(18) 0.5197(2) 0.0575(13) Uani 1 1 d . U
H65A H 0.1975 0.9435 0.4836 0.086 Uiso 1 1 calc R U
H65B H 0.1974 0.9833 0.5328 0.086 Uiso 1 1 calc R U
H65C H 0.2415 0.9295 0.5477 0.086 Uiso 1 1 calc R U
C66 C 0.5011(2) 0.73933(12) 0.74994(13) 0.0213(7) Uani 1 1 d . U
H66A H 0.4991 0.7726 0.7671 0.026 Uiso 1 1 calc R U
H66B H 0.5299 0.7161 0.7801 0.026 Uiso 1 1 calc R U
C67 C 0.4033(3) 0.7224(2) 0.72601(17) 0.0552(14) Uani 1 1 d . U
H67A H 0.3747 0.7450 0.6957 0.083 Uiso 1 1 calc R U
H67B H 0.3673 0.7226 0.7559 0.083 Uiso 1 1 calc R U
H67C H 0.4045 0.6887 0.7109 0.083 Uiso 1 1 calc R U
C68 C 0.6386(2) 0.65532(11) 0.72601(13) 0.0180(6) Uani 1 1 d . U
H68A H 0.6335 0.6271 0.6993 0.022 Uiso 1 1 calc R U
H68B H 0.5924 0.6503 0.7500 0.022 Uiso 1 1 calc R U
C69 C 0.7352(2) 0.65541(13) 0.76331(13) 0.0233(7) Uani 1 1 d . U
H69A H 0.7814 0.6595 0.7397 0.035 Uiso 1 1 calc R U
H69B H 0.7458 0.6239 0.7838 0.035 Uiso 1 1 calc R U
H69C H 0.7404 0.6829 0.7903 0.035 Uiso 1 1 calc R U
C70 C 0.9385(2) 0.58049(11) 0.70036(12) 0.0140(6) Uani 1 1 d . U
C71 C 0.9858(3) 0.54244(12) 0.74120(14) 0.0284(8) Uani 1 1 d . U
H71A H 0.9453 0.5135 0.7407 0.043 Uiso 1 1 d R U
H71B H 0.9995 0.5566 0.7793 0.043 Uiso 1 1 d R U
H71C H 1.0435 0.5322 0.7304 0.043 Uiso 1 1 d R U
C72 C 0.6798(2) 0.64026(12) 0.36181(13) 0.0180(6) Uani 1 1 d . U
H72 H 0.6530 0.6146 0.3802 0.022 Uiso 1 1 calc R U
C73 C 0.7062(3) 0.67520(14) 0.27420(14) 0.0337(9) Uani 1 1 d . U
H73A H 0.7328 0.7023 0.2992 0.050 Uiso 1 1 calc R U
H73B H 0.6568 0.6882 0.2445 0.050 Uiso 1 1 calc R U
H73C H 0.7543 0.6602 0.2570 0.050 Uiso 1 1 calc R U
C74 C 0.6187(3) 0.59686(15) 0.27440(16) 0.0350(9) Uani 1 1 d . U
H74A H 0.5956 0.5742 0.3001 0.053 Uiso 1 1 calc R U
H74B H 0.6605 0.5789 0.2548 0.053 Uiso 1 1 calc R U
H74C H 0.5665 0.6100 0.2467 0.053 Uiso 1 1 calc R U
C75 C 0.7004(3) 0.85949(13) 0.51220(13) 0.0273(8) Uani 1 1 d . U
H75 H 0.6652 0.8893 0.5070 0.033 Uiso 1 1 calc R U
C76 C 0.8396(3) 0.81693(14) 0.50077(16) 0.0332(8) Uani 1 1 d . U
H76A H 0.8193 0.7927 0.5260 0.050 Uiso 1 1 calc R U
H76B H 0.9031 0.8273 0.5167 0.050 Uiso 1 1 calc R U
H76C H 0.8372 0.8018 0.4637 0.050 Uiso 1 1 calc R U
C77 C 0.8096(4) 0.90362(15) 0.46796(19) 0.0540(13) Uani 1 1 d . U
H77A H 0.7604 0.9286 0.4624 0.081 Uiso 1 1 calc R U
H77B H 0.8234 0.8943 0.4313 0.081 Uiso 1 1 calc R U
H77C H 0.8653 0.9173 0.4921 0.081 Uiso 1 1 calc R U
C78 C 0.4614(2) 0.67635(11) 0.45041(12) 0.0164(6) Uani 1 1 d . U
H78 H 0.5231 0.6876 0.4529 0.020 Uiso 1 1 calc R U
C79 C 0.4482(2) 0.74034(13) 0.51892(15) 0.0268(8) Uani 1 1 d . U
H79A H 0.5128 0.7457 0.5162 0.040 Uiso 1 1 calc R U
H79B H 0.4450 0.7316 0.5578 0.040 Uiso 1 1 calc R U
H79C H 0.4126 0.7708 0.5080 0.040 Uiso 1 1 calc R U
C80 C 0.3151(2) 0.68529(12) 0.48156(14) 0.0228(7) Uani 1 1 d . U
H80A H 0.2973 0.6580 0.4548 0.034 Uiso 1 1 calc R U
H80B H 0.2736 0.7136 0.4705 0.034 Uiso 1 1 calc R U
H80C H 0.3105 0.6743 0.5195 0.034 Uiso 1 1 calc R U
C81 C 0.8734(3) 0.57125(15) 0.33254(17) 0.0359(9) Uani 1 1 d . U
H81 H 0.9147 0.5986 0.3361 0.043 Uiso 1 1 calc R U
C82 C 0.9076(4) 0.56737(19) 0.43514(18) 0.0588(13) Uani 1 1 d . U
H82A H 0.9447 0.5967 0.4308 0.088 Uiso 1 1 calc R U
H82B H 0.9482 0.5408 0.4535 0.088 Uiso 1 1 calc R U
H82C H 0.8625 0.5758 0.4583 0.088 Uiso 1 1 calc R U
C83 C 0.7924(4) 0.50939(19) 0.3769(2) 0.0753(18) Uani 1 1 d . U
H83A H 0.7597 0.5048 0.3378 0.113 Uiso 1 1 calc R U
H83B H 0.7478 0.5172 0.4006 0.113 Uiso 1 1 calc R U
H83C H 0.8256 0.4788 0.3905 0.113 Uiso 1 1 calc R U
C84 C 1.0925(2) 0.69013(14) 0.36477(14) 0.0275(8) Uani 1 1 d . U
H84 H 1.0916 0.7241 0.3750 0.033 Uiso 1 1 calc R U
C85 C 1.2363(3) 0.70840(17) 0.33567(17) 0.0416(10) Uani 1 1 d . U
H85A H 1.2223 0.7418 0.3477 0.062 Uiso 1 1 calc R U
H85B H 1.2375 0.7088 0.2953 0.062 Uiso 1 1 calc R U
H85C H 1.2967 0.6978 0.3571 0.062 Uiso 1 1 calc R U
C86 C 1.1740(3) 0.62240(15) 0.33084(18) 0.0429(10) Uani 1 1 d . U
H86A H 1.1239 0.6033 0.3417 0.064 Uiso 1 1 calc R U
H86B H 1.2337 0.6094 0.3507 0.064 Uiso 1 1 calc R U
H86C H 1.1700 0.6196 0.2900 0.064 Uiso 1 1 calc R U
N1 N 0.42281(17) 0.64537(9) 0.29870(10) 0.0123(5) Uani 1 1 d . U
N2 N 0.43144(17) 0.55269(9) 0.33779(10) 0.0125(5) Uani 1 1 d . U
N3 N 0.55444(17) 0.54843(9) 0.43488(10) 0.0128(5) Uani 1 1 d . U
N4 N 0.87259(17) 0.83597(10) 0.35198(10) 0.0140(5) Uani 1 1 d . U
N5 N 1.03300(17) 0.81648(9) 0.42686(10) 0.0153(5) Uani 1 1 d . U
N6 N 1.01712(18) 0.73737(9) 0.49182(11) 0.0144(5) Uani 1 1 d . U
N7 N 0.4778(2) 0.87065(10) 0.49335(11) 0.0189(6) Uani 1 1 d . U
N8 N 0.49606(19) 0.84243(9) 0.60099(10) 0.0184(6) Uani 1 1 d . U
N9 N 0.61525(18) 0.76281(9) 0.62950(11) 0.0160(5) Uani 1 1 d . U
N10 N 0.66840(19) 0.63783(10) 0.30660(11) 0.0223(6) Uani 1 1 d . U
N11 N 0.7794(2) 0.85971(11) 0.49489(12) 0.0294(7) Uani 1 1 d . U
N12 N 0.40957(18) 0.70012(9) 0.48130(11) 0.0174(5) Uani 1 1 d . U
N13 N 0.8590(3) 0.55056(12) 0.37959(14) 0.0473(10) Uani 1 1 d . U
N14 N 1.1658(2) 0.67414(12) 0.34583(12) 0.0292(7) Uani 1 1 d . U
O1 O 0.52027(15) 0.72549(8) 0.34367(8) 0.0179(5) Uani 1 1 d . U
O2 O 0.46946(15) 0.77106(7) 0.26553(8) 0.0178(5) Uani 1 1 d . U
O3 O 0.66119(14) 0.62220(7) 0.48743(8) 0.0150(4) Uani 1 1 d . U
O4 O 0.75752(14) 0.56801(8) 0.54105(8) 0.0172(4) Uani 1 1 d . U
O5 O 0.63427(14) 0.85766(8) 0.29171(9) 0.0188(5) Uani 1 1 d . U
O6 O 0.70304(14) 0.79395(7) 0.34432(9) 0.0168(4) Uani 1 1 d . U
O7 O 0.86359(14) 0.68421(8) 0.49469(8) 0.0177(5) Uani 1 1 d . U
O8 O 0.92979(14) 0.64794(8) 0.57687(9) 0.0187(5) Uani 1 1 d . U
O9 O 0.45765(15) 0.87186(8) 0.34314(8) 0.0174(5) Uani 1 1 d . U
O10 O 0.54998(16) 0.82800(8) 0.41073(9) 0.0230(5) Uani 1 1 d . U
O11 O 0.72357(15) 0.71008(8) 0.56847(8) 0.0173(5) Uani 1 1 d . U
O12 O 0.73609(15) 0.64732(7) 0.63051(8) 0.0172(4) Uani 1 1 d . U
O13 O 0.66060(16) 0.74263(8) 0.45907(9) 0.0171(5) Uani 1 1 d . U
O14 O 0.89191(14) 0.56451(7) 0.65418(8) 0.0158(4) Uani 1 1 d . U
O15 O 0.94363(14) 0.62641(7) 0.71199(8) 0.0142(4) Uani 1 1 d . U
O16 O 0.88597(18) 0.73074(9) 0.38013(10) 0.0185(5) Uani 1 1 d . .
O17 O 0.72300(15) 0.67350(8) 0.39222(8) 0.0192(5) Uani 1 1 d . U
O18 O 0.66720(16) 0.82416(8) 0.53469(9) 0.0228(5) Uani 1 1 d . U
O19 O 0.43522(16) 0.64091(8) 0.41887(9) 0.0202(5) Uani 1 1 d . U
O20 O 1.02559(18) 0.66460(10) 0.37025(12) 0.0360(6) Uani 1 1 d . U
O21 O 0.8377(2) 0.55798(11) 0.28475(12) 0.0460(7) Uani 1 1 d . U
Zn1 Zn 0.50370(2) 0.83991(2) 0.28114(2) 0.01310(8) Uani 1 1 d . U
Zn2 Zn 0.61315(2) 0.76909(2) 0.38648(2) 0.01262(8) Uani 1 1 d . U
Zn3 Zn 0.72965(2) 0.68432(2) 0.48701(2) 0.01238(8) Uani 1 1 d . U
Zn4 Zn 0.82848(2) 0.61224(2) 0.59834(2) 0.01276(8) Uani 1 1 d . U
H1N H 0.442(3) 0.6423(15) 0.3341(17) 0.041(12) Uiso 1 1 d . .
H3N H 0.535(2) 0.5764(13) 0.4251(14) 0.017(9) Uiso 1 1 d . .
H4N H 0.877(2) 0.8066(13) 0.3621(15) 0.023(10) Uiso 1 1 d . .
H6N H 0.973(3) 0.7378(14) 0.4639(16) 0.034(11) Uiso 1 1 d . .
H7N H 0.517(2) 0.8503(13) 0.5054(14) 0.015(9) Uiso 1 1 d . .
H9N H 0.626(3) 0.7799(14) 0.6020(17) 0.036(11) Uiso 1 1 d . .
H1O H 0.844(3) 0.7154(13) 0.3831(15) 0.018(10) Uiso 1 1 d . .
H2O H 0.923(3) 0.7091(16) 0.3777(18) 0.043(14) Uiso 1 1 d . .
H13O H 0.661(3) 0.7609(14) 0.4802(15) 0.022(11) Uiso 1 1 d . .

loop_
_atom_site_aniso_label
_atom_site_aniso_U_11
_atom_site_aniso_U_22
_atom_site_aniso_U_33
_atom_site_aniso_U_23
_atom_site_aniso_U_13
_atom_site_aniso_U_12
C1 0.0139(15) 0.0138(13) 0.0108(13) 0.0027(10) 0.0015(11) 0.0008(11)
C2 0.0162(15) 0.0119(13) 0.0145(14) 0.0020(10) 0.0031(11) 0.0001(11)
C3 0.0168(15) 0.0143(14) 0.0137(14) 0.0028(11) -0.0012(11) -0.0014(11)
C4 0.0202(16) 0.0159(14) 0.0117(13) 0.0006(11) -0.0041(12) -0.0042(12)
C5 0.0142(15) 0.0108(13) 0.0135(13) -0.0011(10) -0.0001(11) -0.0018(11)
C6 0.0164(15) 0.0137(14) 0.0100(13) 0.0001(10) 0.0026(11) 0.0008(11)
C7 0.0126(15) 0.0151(14) 0.0180(15) 0.0005(11) 0.0002(12) 0.0010(11)
C8 0.0161(16) 0.0134(14) 0.0231(16) -0.0018(12) 0.0028(12) -0.0032(12)
C9 0.0186(16) 0.0111(14) 0.0174(14) 0.0016(11) 0.0048(12) -0.0024(11)
C10 0.0162(15) 0.0105(13) 0.0127(13) 0.0011(10) 0.0069(11) 0.0003(11)
C11 0.0158(14) 0.0103(13) 0.0091(13) 0.0000(10) 0.0027(11) -0.0036(11)
C12 0.0172(15) 0.0112(13) 0.0106(13) -0.0004(10) 0.0049(11) -0.0014(11)
C13 0.0168(15) 0.0104(13) 0.0113(13) 0.0014(10) 0.0040(11) -0.0006(11)
C14 0.0170(15) 0.0113(13) 0.0113(13) 0.0019(10) 0.0018(11) 0.0008(11)
C15 0.0169(15) 0.0129(13) 0.0102(13) -0.0003(10) 0.0049(11) -0.0023(11)
C16 0.0319(19) 0.0196(16) 0.0126(14) 0.0050(12) -0.0066(13) -0.0073(14)
C17 0.047(2) 0.040(2) 0.0190(17) 0.0086(16) 0.0035(16) -0.0156(18)
C18 0.049(2) 0.0204(17) 0.0174(16) 0.0049(13) -0.0099(15) -0.0139(16)
C19 0.083(3) 0.039(2) 0.030(2) -0.0127(18) 0.005(2) -0.017(2)
C20 0.0210(17) 0.0117(14) 0.0181(15) 0.0001(11) 0.0004(13) -0.0010(12)
C21 0.0280(19) 0.0185(16) 0.0220(16) -0.0046(13) 0.0002(14) 0.0029(14)
C22 0.0222(16) 0.0125(14) 0.0128(14) 0.0032(11) 0.0018(12) 0.0001(12)
C23 0.0255(18) 0.0267(18) 0.0227(17) 0.0063(14) 0.0034(14) 0.0057(14)
C24 0.0178(15) 0.0128(14) 0.0123(14) -0.0016(11) 0.0011(11) -0.0003(11)
C25 0.0159(14) 0.0138(14) 0.0100(13) 0.0019(10) 0.0009(11) 0.0008(11)
C26 0.0164(15) 0.0143(14) 0.0093(13) 0.0019(10) 0.0020(11) -0.0012(11)
C27 0.0175(15) 0.0135(14) 0.0142(14) 0.0003(11) 0.0048(12) -0.0009(11)
C28 0.0149(14) 0.0142(14) 0.0134(14) -0.0005(11) 0.0037(11) -0.0021(11)
C29 0.0168(15) 0.0145(14) 0.0139(14) -0.0011(11) 0.0023(11) -0.0023(11)
C30 0.0195(16) 0.0164(15) 0.0221(16) 0.0035(12) 0.0056(13) -0.0029(12)
C31 0.0148(16) 0.0247(17) 0.0339(18) 0.0065(14) 0.0043(14) -0.0043(13)
C32 0.0126(15) 0.0229(17) 0.0306(18) 0.0052(14) -0.0001(13) -0.0010(13)
C33 0.0146(15) 0.0151(14) 0.0166(14) -0.0014(11) 0.0006(11) -0.0011(11)
C34 0.0114(14) 0.0170(15) 0.0173(14) 0.0014(11) 0.0005(11) -0.0011(11)
C35 0.0143(15) 0.0233(16) 0.0157(14) 0.0010(12) -0.0003(12) 0.0011(12)
C36 0.0153(15) 0.0195(15) 0.0154(14) 0.0018(11) 0.0012(12) 0.0037(12)
C37 0.0165(15) 0.0170(15) 0.0147(14) 0.0018(11) 0.0026(12) 0.0002(11)
C38 0.0155(15) 0.0137(14) 0.0148(14) -0.0010(11) 0.0015(11) 0.0012(11)
C39 0.0211(16) 0.0152(15) 0.0174(15) 0.0051(12) 0.0020(13) 0.0003(12)
C40 0.030(2) 0.0262(18) 0.0241(18) -0.0048(14) -0.0032(15) 0.0090(15)
C41 0.0205(17) 0.0151(15) 0.0297(18) 0.0019(13) 0.0048(14) -0.0052(13)
C42 0.032(2) 0.0241(19) 0.038(2) 0.0099(15) 0.0166(17) -0.0028(15)
C43 0.0224(18) 0.041(2) 0.0182(16) 0.0044(14) -0.0038(14) -0.0075(15)
C44 0.059(3) 0.055(3) 0.044(3) -0.020(2) 0.001(2) -0.026(2)
C45 0.0187(17) 0.0272(18) 0.0207(16) 0.0047(13) 0.0011(13) 0.0010(13)
C46 0.067(3) 0.053(3) 0.040(2) 0.020(2) 0.017(2) 0.033(2)
C47 0.0201(16) 0.0146(14) 0.0122(13) 0.0021(11) -0.0001(11) 0.0009(12)
C48 0.0267(17) 0.0116(14) 0.0127(13) 0.0021(11) -0.0003(12) 0.0023(12)
C49 0.0321(19) 0.0132(15) 0.0170(15) -0.0009(11) 0.0004(13) 0.0043(13)
C50 0.045(2) 0.0156(15) 0.0168(15) 0.0009(12) 0.0042(14) 0.0145(14)
C51 0.0357(19) 0.0110(14) 0.0154(14) -0.0017(11) 0.0033(13) 0.0067(13)
C52 0.0291(18) 0.0127(14) 0.0165(14) -0.0001(11) 0.0035(13) 0.0049(13)
C53 0.036(2) 0.0137(15) 0.0196(15) -0.0002(12) 0.0079(14) 0.0074(14)
C54 0.038(2) 0.0165(16) 0.0191(16) -0.0019(12) 0.0099(14) 0.0067(14)
C55 0.036(2) 0.0186(16) 0.0125(14) 0.0000(12) 0.0061(13) 0.0057(14)
C56 0.0247(17) 0.0163(15) 0.0126(14) 0.0006(11) 0.0028(12) 0.0024(12)
C57 0.0228(17) 0.0181(15) 0.0118(14) 0.0001(11) 0.0027(12) 0.0033(12)
C58 0.0199(16) 0.0150(14) 0.0109(13) -0.0009(11) 0.0001(12) 0.0032(11)
C59 0.0172(15) 0.0152(14) 0.0117(13) -0.0011(11) -0.0031(11) 0.0017(12)
C60 0.0183(15) 0.0111(14) 0.0124(13) 0.0004(10) -0.0010(11) 0.0017(11)
C61 0.0165(15) 0.0122(14) 0.0117(13) 0.0001(10) -0.0007(11) 0.0007(11)
C62 0.042(2) 0.0222(17) 0.0147(15) 0.0020(13) -0.0003(14) 0.0131(15)
C63 0.063(3) 0.0227(19) 0.032(2) 0.0060(15) 0.0051(19) 0.0025(18)
C64 0.071(3) 0.0267(19) 0.0174(17) 0.0010(14) 0.0077(18) 0.0286(19)
C65 0.074(3) 0.052(3) 0.046(3) -0.010(2) 0.013(2) 0.032(2)
C66 0.0285(18) 0.0201(16) 0.0157(15) 0.0060(12) 0.0056(13) 0.0074(13)
C67 0.033(2) 0.112(4) 0.022(2) 0.015(2) 0.0075(17) -0.015(2)
C68 0.0215(16) 0.0176(15) 0.0152(14) 0.0051(12) 0.0042(12) 0.0049(12)
C69 0.0234(17) 0.0283(18) 0.0171(16) 0.0040(13) 0.0013(13) 0.0061(14)
C70 0.0136(15) 0.0170(14) 0.0100(13) -0.0020(11) -0.0010(11) -0.0001(11)
C71 0.038(2) 0.0201(17) 0.0207(17) 0.0026(13) -0.0095(15) 0.0040(15)
C72 0.0194(16) 0.0188(15) 0.0167(14) -0.0037(12) 0.0054(12) -0.0029(12)
C73 0.045(2) 0.037(2) 0.0184(17) 0.0006(15) 0.0050(16) -0.0079(17)
C74 0.031(2) 0.046(2) 0.0284(19) -0.0225(17) 0.0062(16) -0.0129(17)
C75 0.047(2) 0.0183(16) 0.0159(16) -0.0034(13) 0.0045(15) 0.0031(15)
C76 0.033(2) 0.036(2) 0.031(2) -0.0005(16) 0.0079(16) 0.0005(16)
C77 0.100(4) 0.027(2) 0.046(3) 0.0011(18) 0.042(3) -0.010(2)
C78 0.0176(16) 0.0158(15) 0.0146(14) 0.0032(11) 0.0003(12) 0.0010(12)
C79 0.0243(19) 0.0247(18) 0.0318(19) -0.0155(14) 0.0064(15) -0.0037(14)
C80 0.0208(17) 0.0213(17) 0.0267(17) -0.0035(13) 0.0058(14) 0.0022(13)
C81 0.041(2) 0.033(2) 0.039(2) 0.0025(16) 0.0211(18) -0.0027(17)
C82 0.085(4) 0.061(3) 0.033(2) -0.005(2) 0.020(2) -0.004(3)
C83 0.135(5) 0.053(3) 0.045(3) -0.003(2) 0.035(3) -0.036(3)
C84 0.0270(18) 0.0291(19) 0.0259(18) -0.0019(14) 0.0038(14) 0.0077(14)
C85 0.031(2) 0.059(3) 0.037(2) 0.0147(19) 0.0109(18) 0.0069(19)
C86 0.043(3) 0.047(2) 0.042(2) 0.0017(18) 0.014(2) 0.0236(19)
N1 0.0160(13) 0.0110(12) 0.0081(11) 0.0008(9) -0.0015(10) -0.0019(9)
N2 0.0170(13) 0.0112(12) 0.0097(11) -0.0005(9) 0.0040(10) -0.0014(9)
N3 0.0165(13) 0.0089(12) 0.0120(12) 0.0012(9) 0.0004(10) -0.0017(10)
N4 0.0134(13) 0.0133(13) 0.0139(12) 0.0039(10) -0.0005(10) -0.0008(10)
N5 0.0154(13) 0.0146(12) 0.0151(12) -0.0008(10) 0.0014(10) -0.0021(10)
N6 0.0124(13) 0.0158(13) 0.0139(12) 0.0011(10) -0.0003(10) -0.0019(10)
N7 0.0304(16) 0.0112(13) 0.0137(12) 0.0029(10) 0.0009(11) 0.0103(12)
N8 0.0284(15) 0.0136(12) 0.0128(12) -0.0008(10) 0.0029(11) 0.0043(11)
N9 0.0223(14) 0.0141(13) 0.0108(12) 0.0022(10) 0.0014(10) 0.0038(10)
N10 0.0230(15) 0.0271(15) 0.0160(13) -0.0070(11) 0.0021(11) -0.0044(12)
N11 0.0460(19) 0.0215(15) 0.0233(15) -0.0019(12) 0.0131(14) -0.0026(13)
N12 0.0181(13) 0.0153(13) 0.0177(13) -0.0022(10) 0.0005(10) -0.0013(10)
N13 0.089(3) 0.0300(18) 0.0291(17) -0.0040(14) 0.0254(18) -0.0069(18)
N14 0.0217(15) 0.0388(18) 0.0274(16) 0.0016(13) 0.0055(12) 0.0125(13)
O1 0.0222(12) 0.0178(11) 0.0102(10) 0.0020(8) -0.0051(8) -0.0054(9)
O2 0.0246(12) 0.0115(10) 0.0150(10) 0.0027(8) -0.0017(9) -0.0024(9)
O3 0.0193(11) 0.0098(10) 0.0151(10) 0.0016(8) 0.0019(9) -0.0028(8)
O4 0.0201(11) 0.0154(11) 0.0138(10) -0.0007(8) -0.0022(9) 0.0012(9)
O5 0.0151(11) 0.0183(11) 0.0203(11) 0.0062(9) -0.0028(9) -0.0001(9)
O6 0.0153(11) 0.0138(10) 0.0215(11) 0.0064(8) 0.0044(9) -0.0009(8)
O7 0.0148(11) 0.0236(12) 0.0131(10) 0.0025(9) -0.0012(8) -0.0016(9)
O8 0.0170(11) 0.0200(11) 0.0182(11) 0.0062(9) 0.0013(9) -0.0011(9)
O9 0.0219(12) 0.0187(11) 0.0096(10) 0.0021(8) -0.0014(8) 0.0040(9)
O10 0.0328(13) 0.0219(12) 0.0118(10) -0.0015(9) -0.0012(9) 0.0126(10)
O11 0.0254(12) 0.0156(11) 0.0107(10) 0.0008(8) 0.0031(9) 0.0026(9)
O12 0.0237(12) 0.0134(10) 0.0144(10) 0.0033(8) 0.0038(9) 0.0040(9)
O13 0.0246(13) 0.0145(11) 0.0096(10) -0.0005(9) -0.0027(9) 0.0044(9)
O14 0.0215(11) 0.0121(10) 0.0114(10) -0.0018(8) -0.0021(8) -0.0016(8)
O15 0.0184(11) 0.0116(10) 0.0109(10) -0.0019(8) -0.0007(8) 0.0011(8)
O16 0.0151(12) 0.0169(12) 0.0239(12) 0.0025(9) 0.0045(10) -0.0025(11)
O17 0.0243(12) 0.0219(12) 0.0110(10) -0.0026(8) 0.0025(9) -0.0056(9)
O18 0.0309(13) 0.0215(12) 0.0147(11) -0.0017(9) 0.0012(10) 0.0004(10)
O19 0.0303(13) 0.0149(11) 0.0154(11) 0.0002(8) 0.0043(9) -0.0008(9)
O20 0.0287(14) 0.0319(15) 0.0500(17) -0.0071(12) 0.0142(13) 0.0018(11)
O21 0.061(2) 0.0515(19) 0.0312(15) -0.0003(13) 0.0232(14) -0.0116(15)
Zn1 0.01543(18) 0.01144(16) 0.01091(16) 0.00234(13) -0.00097(13) -0.00044(13)
Zn2 0.01496(18) 0.01176(16) 0.00982(16) 0.00122(13) -0.00069(13) -0.00108(13)
Zn3 0.01417(17) 0.01056(16) 0.01122(16) 0.00179(12) -0.00029(13) -0.00040(13)
Zn4 0.01636(18) 0.01119(16) 0.00963(16) 0.00057(12) -0.00001(13) 0.00000(13)

loop_
_atom_type_symbol
_atom_type_description
_atom_type_scat_dispersion_real
_atom_type_scat_dispersion_imag
_atom_type_scat_source
C C 0.0033 0.0016 'International Tables Vol C Tables 4.2.6.8 and 6.1.1.4'
H H 0.0000 0.0000 'International Tables Vol C Tables 4.2.6.8 and 6.1.1.4'
N N 0.0061 0.0033 'International Tables Vol C Tables 4.2.6.8 and 6.1.1.4'
O O 0.0106 0.0060 'International Tables Vol C Tables 4.2.6.8 and 6.1.1.4'
Zn Zn 0.2839 1.4301 'International Tables Vol C Tables 4.2.6.8 and 6.1.1.4'

loop_
_geom_angle_atom_site_label_1
_geom_angle_atom_site_label_2
_geom_angle_atom_site_label_3
_geom_angle
_geom_angle_site_symmetry_1
_geom_angle_site_symmetry_3
O2 C1 O1 125.1(3) . .
O2 C1 C2 118.7(3) . .
O1 C1 C2 116.2(3) . .
N1 C2 C3 108.0(3) . .
N1 C2 C1 119.8(3) . .
C3 C2 C1 132.2(3) . .
C2 C3 C4 107.3(3) . .
C2 C3 C16 125.3(3) . .
C4 C3 C16 127.0(3) . .
C5 C4 C3 106.8(3) . .
C5 C4 C18 127.9(3) . .
C3 C4 C18 125.2(3) . .
N1 C5 C4 108.0(2) . .
N1 C5 C6 117.6(2) . .
C4 C5 C6 134.3(3) . .
N2 C6 C7 121.3(3) . .
N2 C6 C5 113.6(2) . .
C7 C6 C5 125.1(3) . .
C8 C7 C6 118.8(3) . .
C8 C7 H7 120.6 . .
C6 C7 H7 120.6 . .
C7 C8 C9 119.9(3) . .
C7 C8 H8 120.0 . .
C9 C8 H8 120.0 . .
C8 C9 C10 118.6(3) . .
C8 C9 H9 120.7 . .
C10 C9 H9 120.7 . .
N2 C10 C9 121.5(3) . .
N2 C10 C11 113.5(2) . .
C9 C10 C11 124.9(3) . .
N3 C11 C12 108.1(3) . .
N3 C11 C10 117.9(2) . .
C12 C11 C10 133.9(3) . .
C11 C12 C13 106.8(2) . .
C11 C12 C20 127.9(3) . .
C13 C12 C20 125.3(3) . .
C14 C13 C12 106.9(3) . .
C14 C13 C22 126.4(3) . .
C12 C13 C22 126.8(3) . .
N3 C14 C13 108.1(3) . .
N3 C14 C15 119.3(3) . .
C13 C14 C15 132.5(3) . .
O4 C15 O3 124.7(3) . .
O4 C15 C14 118.9(3) . .
O3 C15 C14 116.4(3) . .
C3 C16 C17 111.0(3) . .
C3 C16 H16A 109.4 . .
C17 C16 H16A 109.4 . .
C3 C16 H16B 109.4 . .
C17 C16 H16B 109.4 . .
H16A C16 H16B 108.0 . .
C16 C17 H17A 109.5 . .
C16 C17 H17B 109.5 . .
H17A C17 H17B 109.5 . .
C16 C17 H17C 109.5 . .
H17A C17 H17C 109.5 . .
H17B C17 H17C 109.5 . .
C4 C18 C19 113.6(3) . .
C4 C18 H18A 108.9 . .
C19 C18 H18A 108.9 . .
C4 C18 H18B 108.9 . .
C19 C18 H18B 108.9 . .
H18A C18 H18B 107.7 . .
C18 C19 H19A 109.5 . .
C18 C19 H19B 109.5 . .
H19A C19 H19B 109.5 . .
C18 C19 H19C 109.5 . .
H19A C19 H19C 109.5 . .
H19B C19 H19C 109.5 . .
C12 C20 C21 113.4(3) . .
C12 C20 H20A 108.9 . .
C21 C20 H20A 108.9 . .
C12 C20 H20B 108.9 . .
C21 C20 H20B 108.9 . .
H20A C20 H20B 107.7 . .
C20 C21 H21A 109.5 . .
C20 C21 H21B 109.5 . .
H21A C21 H21B 109.5 . .
C20 C21 H21C 109.5 . .
H21A C21 H21C 109.5 . .
H21B C21 H21C 109.5 . .
C13 C22 C23 113.1(2) . .
C13 C22 H22A 109.0 . .
C23 C22 H22A 109.0 . .
C13 C22 H22B 109.0 . .
C23 C22 H22B 109.0 . .
H22A C22 H22B 107.8 . .
C22 C23 H23A 109.5 . .
C22 C23 H23B 109.5 . .
H23A C23 H23B 109.5 . .
C22 C23 H23C 109.5 . .
H23A C23 H23C 109.5 . .
H23B C23 H23C 109.5 . .
O5 C24 O6 125.3(3) . .
O5 C24 C25 117.7(3) . .
O6 C24 C25 117.0(3) . .
N4 C25 C26 108.0(3) . .
N4 C25 C24 119.9(3) . .
C26 C25 C24 131.8(3) . .
C25 C26 C27 107.2(3) . .
C25 C26 C39 127.2(3) . .
C27 C26 C39 125.3(3) . .
C28 C27 C26 107.2(3) . .
C28 C27 C41 128.1(3) . .
C26 C27 C41 124.6(3) . .
N4 C28 C27 107.8(3) . .
N4 C28 C29 119.1(3) . .
C27 C28 C29 132.7(3) . .
N5 C29 C30 121.5(3) . .
N5 C29 C28 114.6(3) . .
C30 C29 C28 123.9(3) . .
C31 C30 C29 118.5(3) . .
C31 C30 H30 120.8 . .
C29 C30 H30 120.8 . .
C30 C31 C32 120.3(3) . .
C30 C31 H31 119.9 . .
C32 C31 H31 119.9 . .
C31 C32 C33 118.5(3) . .
C31 C32 H32 120.8 . .
C33 C32 H32 120.8 . .
N5 C33 C32 121.7(3) . .
N5 C33 C34 114.0(3) . .
C32 C33 C34 124.3(3) . .
N6 C34 C35 107.7(3) . .
N6 C34 C33 117.9(3) . .
C35 C34 C33 134.3(3) . .
C34 C35 C36 107.3(3) . .
C34 C35 C43 127.5(3) . .
C36 C35 C43 124.8(3) . .
C37 C36 C35 106.8(3) . .
C37 C36 C45 126.4(3) . .
C35 C36 C45 126.7(3) . .
N6 C37 C36 108.1(3) . .
N6 C37 C38 119.2(3) . .
C36 C37 C38 132.3(3) . .
O8 C38 O7 125.8(3) . .
O8 C38 C37 117.9(3) . .
O7 C38 C37 116.3(3) . .
C26 C39 C40 111.7(2) . .
C26 C39 H39A 109.3 . .
C40 C39 H39A 109.3 . .
C26 C39 H39B 109.3 . .
C40 C39 H39B 109.3 . .
H39A C39 H39B 108.0 . .
C39 C40 H40A 109.5 . .
C39 C40 H40B 109.5 . .
H40A C40 H40B 109.5 . .
C39 C40 H40C 109.5 . .
H40A C40 H40C 109.5 . .
H40B C40 H40C 109.5 . .
C27 C41 C42 112.9(3) . .
C27 C41 H41A 109.0 . .
C42 C41 H41A 109.0 . .
C27 C41 H41B 109.0 . .
C42 C41 H41B 109.0 . .
H41A C41 H41B 107.8 . .
C41 C42 H42A 109.5 . .
C41 C42 H42B 109.5 . .
H42A C42 H42B 109.5 . .
C41 C42 H42C 109.5 . .
H42A C42 H42C 109.5 . .
H42B C42 H42C 109.5 . .
C35 C43 C44 112.4(3) . .
C35 C43 H43A 109.1 . .
C44 C43 H43A 109.1 . .
C35 C43 H43B 109.1 . .
C44 C43 H43B 109.1 . .
H43A C43 H43B 107.9 . .
C43 C44 H44A 109.5 . .
C43 C44 H44B 109.5 . .
H44A C44 H44B 109.5 . .
C43 C44 H44C 109.5 . .
H44A C44 H44C 109.5 . .
H44B C44 H44C 109.5 . .
C46 C45 C36 112.1(3) . .
C46 C45 H45A 109.2 . .
C36 C45 H45A 109.2 . .
C46 C45 H45B 109.2 . .
C36 C45 H45B 109.2 . .
H45A C45 H45B 107.9 . .
C45 C46 H46A 109.5 . .
C45 C46 H46B 109.5 . .
H46A C46 H46B 109.5 . .
C45 C46 H46C 109.5 . .
H46A C46 H46C 109.5 . .
H46B C46 H46C 109.5 . .
O10 C47 O9 125.2(3) . .
O10 C47 C48 116.2(3) . .
O9 C47 C48 118.6(3) . .
N7 C48 C49 107.5(3) . .
N7 C48 C47 119.5(3) . .
C49 C48 C47 133.0(3) . .
C48 C49 C50 107.3(3) . .
C48 C49 C62 126.5(3) . .
C50 C49 C62 126.2(3) . .
C51 C50 C49 107.1(3) . .
C51 C50 C64 128.2(3) . .
C49 C50 C64 124.6(3) . .
N7 C51 C50 107.6(3) . .
N7 C51 C52 117.9(3) . .
C50 C51 C52 134.5(3) . .
N8 C52 C53 121.9(3) . .
N8 C52 C51 114.7(3) . .
C53 C52 C51 123.4(3) . .
C54 C53 C52 118.7(3) . .
C54 C53 H53 120.7 . .
C52 C53 H53 120.7 . .
C55 C54 C53 119.8(3) . .
C55 C54 H54 120.1 . .
C53 C54 H54 120.1 . .
C54 C55 C56 118.8(3) . .
C54 C55 H55 120.6 . .
C56 C55 H55 120.6 . .
N8 C56 C55 121.4(3) . .
N8 C56 C57 115.6(3) . .
C55 C56 C57 123.0(3) . .
N9 C57 C58 107.5(3) . .
N9 C57 C56 119.8(3) . .
C58 C57 C56 132.6(3) . .
C57 C58 C59 107.3(3) . .
C57 C58 C66 127.5(3) . .
C59 C58 C66 124.7(3) . .
C60 C59 C58 107.5(3) . .
C60 C59 C68 126.3(3) . .
C58 C59 C68 126.2(3) . .
N9 C60 C59 107.4(3) . .
N9 C60 C61 121.2(3) . .
C59 C60 C61 131.3(3) . .
O11 C61 O12 125.2(3) . .
O11 C61 C60 118.6(3) . .
O12 C61 C60 116.2(3) . .
C49 C62 C63 110.8(3) . .
C49 C62 H62A 109.5 . .
C63 C62 H62A 109.5 . .
C49 C62 H62B 109.5 . .
C63 C62 H62B 109.5 . .
H62A C62 H62B 108.1 . .
C62 C63 H63A 109.5 . .
C62 C63 H63B 109.5 . .
H63A C63 H63B 109.5 . .
C62 C63 H63C 109.5 . .
H63A C63 H63C 109.5 . .
H63B C63 H63C 109.5 . .
C50 C64 C65 113.5(3) . .
C50 C64 H64A 108.9 . .
C65 C64 H64A 108.9 . .
C50 C64 H64B 108.9 . .
C65 C64 H64B 108.9 . .
H64A C64 H64B 107.7 . .
C64 C65 H65A 109.5 . .
C64 C65 H65B 109.5 . .
H65A C65 H65B 109.5 . .
C64 C65 H65C 109.5 . .
H65A C65 H65C 109.5 . .
H65B C65 H65C 109.5 . .
C58 C66 C67 112.8(3) . .
C58 C66 H66A 109.0 . .
C67 C66 H66A 109.0 . .
C58 C66 H66B 109.0 . .
C67 C66 H66B 109.0 . .
H66A C66 H66B 107.8 . .
C66 C67 H67A 109.5 . .
C66 C67 H67B 109.5 . .
H67A C67 H67B 109.5 . .
C66 C67 H67C 109.5 . .
H67A C67 H67C 109.5 . .
H67B C67 H67C 109.5 . .
C59 C68 C69 112.6(3) . .
C59 C68 H68A 109.1 . .
C69 C68 H68A 109.1 . .
C59 C68 H68B 109.1 . .
C69 C68 H68B 109.1 . .
H68A C68 H68B 107.8 . .
C68 C69 H69A 109.5 . .
C68 C69 H69B 109.5 . .
H69A C69 H69B 109.5 . .
C68 C69 H69C 109.5 . .
H69A C69 H69C 109.5 . .
H69B C69 H69C 109.5 . .
O14 C70 O15 121.7(3) . .
O14 C70 C71 116.7(3) . .
O15 C70 C71 121.6(3) . .
C70 C71 H71A 109.5 . .
C70 C71 H71B 109.5 . .
H71A C71 H71B 109.5 . .
C70 C71 H71C 109.4 . .
H71A C71 H71C 109.5 . .
H71B C71 H71C 109.5 . .
O17 C72 N10 125.5(3) . .
O17 C72 H72 117.3 . .
N10 C72 H72 117.3 . .
N10 C73 H73A 109.5 . .
N10 C73 H73B 109.5 . .
H73A C73 H73B 109.5 . .
N10 C73 H73C 109.5 . .
H73A C73 H73C 109.5 . .
H73B C73 H73C 109.5 . .
N10 C74 H74A 109.5 . .
N10 C74 H74B 109.5 . .
H74A C74 H74B 109.5 . .
N10 C74 H74C 109.5 . .
H74A C74 H74C 109.5 . .
H74B C74 H74C 109.5 . .
O18 C75 N11 126.5(3) . .
O18 C75 H75 116.8 . .
N11 C75 H75 116.8 . .
N11 C76 H76A 109.5 . .
N11 C76 H76B 109.5 . .
H76A C76 H76B 109.5 . .
N11 C76 H76C 109.5 . .
H76A C76 H76C 109.5 . .
H76B C76 H76C 109.5 . .
N11 C77 H77A 109.5 . .
N11 C77 H77B 109.5 . .
H77A C77 H77B 109.5 . .
N11 C77 H77C 109.5 . .
H77A C77 H77C 109.5 . .
H77B C77 H77C 109.5 . .
O19 C78 N12 124.9(3) . .
O19 C78 H78 117.5 . .
N12 C78 H78 117.5 . .
N12 C79 H79A 109.5 . .
N12 C79 H79B 109.5 . .
H79A C79 H79B 109.5 . .
N12 C79 H79C 109.5 . .
H79A C79 H79C 109.5 . .
H79B C79 H79C 109.5 . .
N12 C80 H80A 109.5 . .
N12 C80 H80B 109.5 . .
H80A C80 H80B 109.5 . .
N12 C80 H80C 109.5 . .
H80A C80 H80C 109.5 . .
H80B C80 H80C 109.5 . .
O21 C81 N13 125.2(4) . .
O21 C81 H81 117.4 . .
N13 C81 H81 117.4 . .
N13 C82 H82A 109.5 . .
N13 C82 H82B 109.5 . .
H82A C82 H82B 109.5 . .
N13 C82 H82C 109.5 . .
H82A C82 H82C 109.5 . .
H82B C82 H82C 109.5 . .
N13 C83 H83A 109.5 . .
N13 C83 H83B 109.5 . .
H83A C83 H83B 109.5 . .
N13 C83 H83C 109.5 . .
H83A C83 H83C 109.5 . .
H83B C83 H83C 109.5 . .
O20 C84 N14 125.6(3) . .
O20 C84 H84 117.2 . .
N14 C84 H84 117.2 . .
N14 C85 H85A 109.5 . .
N14 C85 H85B 109.5 . .
H85A C85 H85B 109.5 . .
N14 C85 H85C 109.5 . .
H85A C85 H85C 109.5 . .
H85B C85 H85C 109.5 . .
N14 C86 H86A 109.5 . .
N14 C86 H86B 109.5 . .
H86A C86 H86B 109.5 . .
N14 C86 H86C 109.5 . .
H86A C86 H86C 109.5 . .
H86B C86 H86C 109.5 . .
C5 N1 C2 109.9(2) . .
C5 N1 H1N 123(3) . .
C2 N1 H1N 126(3) . .
C6 N2 C10 119.9(2) . .
C11 N3 C14 110.2(2) . .
C11 N3 H3N 124(2) . .
C14 N3 H3N 125(2) . .
C28 N4 C25 109.7(3) . .
C28 N4 H4N 124(2) . .
C25 N4 H4N 126(2) . .
C33 N5 C29 119.4(3) . .
C34 N6 C37 110.1(3) . .
C34 N6 H6N 130(3) . .
C37 N6 H6N 120(3) . .
C51 N7 C48 110.5(3) . .
C51 N7 H7N 123(2) . .
C48 N7 H7N 126(2) . .
C52 N8 C56 119.3(3) . .
C57 N9 C60 110.3(3) . .
C57 N9 H9N 123(3) . .
C60 N9 H9N 126(3) . .
C72 N10 C73 121.9(3) . .
C72 N10 C74 121.8(3) . .
C73 N10 C74 116.2(3) . .
C75 N11 C76 122.1(3) . .
C75 N11 C77 121.0(3) . .
C76 N11 C77 116.9(3) . .
C78 N12 C80 122.0(3) . .
C78 N12 C79 120.7(3) . .
C80 N12 C79 117.2(3) . .
C81 N13 C82 121.7(4) . .
C81 N13 C83 120.0(4) . .
C82 N13 C83 118.3(4) . .
C84 N14 C85 121.0(3) . .
C84 N14 C86 120.8(3) . .
C85 N14 C86 118.1(3) . .
C1 O1 Zn2 128.33(19) . .
C1 O2 Zn1 136.29(19) . .
C15 O3 Zn3 133.06(19) . .
C15 O4 Zn4 127.48(19) . .
C24 O5 Zn1 129.4(2) . .
C24 O6 Zn2 129.1(2) . .
C38 O7 Zn3 133.6(2) . .
C38 O8 Zn4 130.2(2) . .
C47 O9 Zn1 121.36(19) . .
C47 O10 Zn2 144.2(2) . .
C61 O11 Zn3 133.97(19) . .
C61 O12 Zn4 120.81(19) . .
Zn2 O13 Zn3 134.87(13) . .
Zn2 O13 H13O 111(3) . .
Zn3 O13 H13O 113(3) . .
C70 O14 Zn4 119.00(19) . .
C70 O15 Zn1 129.81(18) . 4_676
H1O O16 H2O 101(4) . .
C72 O17 Zn3 126.4(2) . .
O2 Zn1 O15 102.83(8) . 4_575
O2 Zn1 O5 118.13(9) . .
O15 Zn1 O5 105.37(9) 4_575 .
O2 Zn1 O9 116.80(9) . .
O15 Zn1 O9 106.42(8) 4_575 .
O5 Zn1 O9 106.07(9) . .
O13 Zn2 O1 110.91(9) . .
O13 Zn2 O6 116.78(10) . .
O1 Zn2 O6 114.34(9) . .
O13 Zn2 O10 97.78(9) . .
O1 Zn2 O10 108.51(10) . .
O6 Zn2 O10 106.81(9) . .
O13 Zn3 O7 119.46(9) . .
O13 Zn3 O3 117.60(9) . .
O7 Zn3 O3 120.91(9) . .
O13 Zn3 O11 86.56(9) . .
O7 Zn3 O11 98.31(8) . .
O3 Zn3 O11 99.08(8) . .
O13 Zn3 O17 80.75(9) . .
O7 Zn3 O17 86.21(8) . .
O3 Zn3 O17 88.74(8) . .
O11 Zn3 O17 167.14(8) . .
O8 Zn4 O12 120.51(9) . .
O8 Zn4 O14 102.87(9) . .
O12 Zn4 O14 108.63(9) . .
O8 Zn4 O4 116.37(9) . .
O12 Zn4 O4 105.03(9) . .
O14 Zn4 O4 101.60(8) . .

loop_
_geom_bond_atom_site_label_1
_geom_bond_atom_site_label_2
_geom_bond_distance
_geom_bond_site_symmetry_2
C1 O2 1.265(3) .
C1 O1 1.273(3) .
C1 C2 1.453(4) .
C2 N1 1.373(4) .
C2 C3 1.393(4) .
C3 C4 1.416(4) .
C3 C16 1.502(4) .
C4 C5 1.406(4) .
C4 C18 1.504(4) .
C5 N1 1.361(4) .
C5 C6 1.472(4) .
C6 N2 1.344(4) .
C6 C7 1.401(4) .
C7 C8 1.382(4) .
C7 H7 0.9500 .
C8 C9 1.384(4) .
C8 H8 0.9500 .
C9 C10 1.398(4) .
C9 H9 0.9500 .
C10 N2 1.347(4) .
C10 C11 1.471(4) .
C11 N3 1.358(4) .
C11 C12 1.401(4) .
C12 C13 1.421(4) .
C12 C20 1.501(4) .
C13 C14 1.396(4) .
C13 C22 1.510(4) .
C14 N3 1.363(4) .
C14 C15 1.456(4) .
C15 O4 1.273(3) .
C15 O3 1.276(3) .
C16 C17 1.521(5) .
C16 H16A 0.9900 .
C16 H16B 0.9900 .
C17 H17A 0.9800 .
C17 H17B 0.9800 .
C17 H17C 0.9800 .
C18 C19 1.508(6) .
C18 H18A 0.9900 .
C18 H18B 0.9900 .
C19 H19A 0.9800 .
C19 H19B 0.9800 .
C19 H19C 0.9800 .
C20 C21 1.528(4) .
C20 H20A 0.9900 .
C20 H20B 0.9900 .
C21 H21A 0.9800 .
C21 H21B 0.9800 .
C21 H21C 0.9800 .
C22 C23 1.526(4) .
C22 H22A 0.9900 .
C22 H22B 0.9900 .
C23 H23A 0.9800 .
C23 H23B 0.9800 .
C23 H23C 0.9800 .
C24 O5 1.266(3) .
C24 O6 1.270(3) .
C24 C25 1.461(4) .
C25 N4 1.370(4) .
C25 C26 1.395(4) .
C26 C27 1.406(4) .
C26 C39 1.512(4) .
C27 C28 1.403(4) .
C27 C41 1.508(4) .
C28 N4 1.362(4) .
C28 C29 1.462(4) .
C29 N5 1.348(4) .
C29 C30 1.402(4) .
C30 C31 1.378(4) .
C30 H30 0.9500 .
C31 C32 1.380(4) .
C31 H31 0.9500 .
C32 C33 1.398(4) .
C32 H32 0.9500 .
C33 N5 1.344(4) .
C33 C34 1.468(4) .
C34 N6 1.360(4) .
C34 C35 1.403(4) .
C35 C36 1.417(4) .
C35 C43 1.500(4) .
C36 C37 1.395(4) .
C36 C45 1.513(4) .
C37 N6 1.370(4) .
C37 C38 1.463(4) .
C38 O8 1.264(3) .
C38 O7 1.267(3) .
C39 C40 1.529(4) .
C39 H39A 0.9900 .
C39 H39B 0.9900 .
C40 H40A 0.9800 .
C40 H40B 0.9800 .
C40 H40C 0.9800 .
C41 C42 1.526(5) .
C41 H41A 0.9900 .
C41 H41B 0.9900 .
C42 H42A 0.9800 .
C42 H42B 0.9800 .
C42 H42C 0.9800 .
C43 C44 1.527(5) .
C43 H43A 0.9900 .
C43 H43B 0.9900 .
C44 H44A 0.9800 .
C44 H44B 0.9800 .
C44 H44C 0.9800 .
C45 C46 1.511(5) .
C45 H45A 0.9900 .
C45 H45B 0.9900 .
C46 H46A 0.9800 .
C46 H46B 0.9800 .
C46 H46C 0.9800 .
C47 O10 1.256(4) .
C47 O9 1.271(3) .
C47 C48 1.466(4) .
C48 N7 1.370(4) .
C48 C49 1.394(4) .
C49 C50 1.418(4) .
C49 C62 1.514(4) .
C50 C51 1.400(4) .
C50 C64 1.507(5) .
C51 N7 1.361(4) .
C51 C52 1.472(4) .
C52 N8 1.345(4) .
C52 C53 1.400(4) .
C53 C54 1.384(4) .
C53 H53 0.9500 .
C54 C55 1.382(4) .
C54 H54 0.9500 .
C55 C56 1.405(4) .
C55 H55 0.9500 .
C56 N8 1.351(4) .
C56 C57 1.461(4) .
C57 N9 1.371(4) .
C57 C58 1.399(4) .
C58 C59 1.417(4) .
C58 C66 1.510(4) .
C59 C60 1.396(4) .
C59 C68 1.503(4) .
C60 N9 1.372(4) .
C60 C61 1.463(4) .
C61 O11 1.254(3) .
C61 O12 1.273(3) .
C62 C63 1.523(5) .
C62 H62A 0.9900 .
C62 H62B 0.9900 .
C63 H63A 0.9800 .
C63 H63B 0.9800 .
C63 H63C 0.9800 .
C64 C65 1.511(6) .
C64 H64A 0.9900 .
C64 H64B 0.9900 .
C65 H65A 0.9800 .
C65 H65B 0.9800 .
C65 H65C 0.9800 .
C66 C67 1.514(5) .
C66 H66A 0.9900 .
C66 H66B 0.9900 .
C67 H67A 0.9800 .
C67 H67B 0.9800 .
C67 H67C 0.9800 .
C68 C69 1.527(4) .
C68 H68A 0.9900 .
C68 H68B 0.9900 .
C69 H69A 0.9800 .
C69 H69B 0.9800 .
C69 H69C 0.9800 .
C70 O14 1.264(3) .
C70 O15 1.268(3) .
C70 C71 1.496(4) .
C71 H71A 0.9800 .
C71 H71B 0.9800 .
C71 H71C 0.9800 .
C72 O17 1.249(4) .
C72 N10 1.313(4) .
C72 H72 0.9500 .
C73 N10 1.454(4) .
C73 H73A 0.9800 .
C73 H73B 0.9800 .
C73 H73C 0.9800 .
C74 N10 1.461(4) .
C74 H74A 0.9800 .
C74 H74B 0.9800 .
C74 H74C 0.9800 .
C75 O18 1.244(4) .
C75 N11 1.316(5) .
C75 H75 0.9500 .
C76 N11 1.445(5) .
C76 H76A 0.9800 .
C76 H76B 0.9800 .
C76 H76C 0.9800 .
C77 N11 1.463(5) .
C77 H77A 0.9800 .
C77 H77B 0.9800 .
C77 H77C 0.9800 .
C78 O19 1.235(4) .
C78 N12 1.336(4) .
C78 H78 0.9500 .
C79 N12 1.456(4) .
C79 H79A 0.9800 .
C79 H79B 0.9800 .
C79 H79C 0.9800 .
C80 N12 1.453(4) .
C80 H80A 0.9800 .
C80 H80B 0.9800 .
C80 H80C 0.9800 .
C81 O21 1.223(5) .
C81 N13 1.322(5) .
C81 H81 0.9500 .
C82 N13 1.462(5) .
C82 H82A 0.9800 .
C82 H82B 0.9800 .
C82 H82C 0.9800 .
C83 N13 1.475(6) .
C83 H83A 0.9800 .
C83 H83B 0.9800 .
C83 H83C 0.9800 .
C84 O20 1.233(4) .
C84 N14 1.329(4) .
C84 H84 0.9500 .
C85 N14 1.448(5) .
C85 H85A 0.9800 .
C85 H85B 0.9800 .
C85 H85C 0.9800 .
C86 N14 1.452(5) .
C86 H86A 0.9800 .
C86 H86B 0.9800 .
C86 H86C 0.9800 .
N1 H1N 0.85(4) .
N3 H3N 0.82(3) .
N4 H4N 0.83(4) .
N6 H6N 0.84(4) .
N7 H7N 0.81(3) .
N9 H9N 0.85(4) .
O1 Zn2 1.940(2) .
O2 Zn1 1.940(2) .
O3 Zn3 1.956(2) .
O4 Zn4 1.963(2) .
O5 Zn1 1.953(2) .
O6 Zn2 1.948(2) .
O7 Zn3 1.949(2) .
O8 Zn4 1.935(2) .
O9 Zn1 1.965(2) .
O10 Zn2 1.988(2) .
O11 Zn3 2.107(2) .
O12 Zn4 1.946(2) .
O13 Zn2 1.894(2) .
O13 Zn3 1.920(2) .
O13 H13O 0.71(4) .
O14 Zn4 1.961(2) .
O15 Zn1 1.9521(19) 4_676
O16 H1O 0.76(4) .
O16 H2O 0.81(5) .
O17 Zn3 2.293(2) .
Zn1 O15 1.9522(19) 4_575

loop_
_geom_hbond_atom_site_label_D
_geom_hbond_atom_site_label_H
_geom_hbond_atom_site_label_A
_geom_hbond_distance_DH
_geom_hbond_distance_HA
_geom_hbond_distance_DA
_geom_hbond_angle_DHA
_geom_hbond_site_symmetry_A
C71 H71B O9 0.98 2.62 3.463(4) 144.3 4_676
C72 H72 O3 0.95 2.58 3.143(4) 118.2 .
C74 H74B O21 0.98 2.63 3.361(5) 131.4 .
C77 H77B N4 0.98 2.69 3.619(5) 158.1 .
C78 H78 O13 0.95 2.49 3.411(4) 162.0 .
C81 H81 O20 0.95 2.45 3.374(5) 165.8 .
N1 H1N O19 0.85(4) 2.07(4) 2.877(3) 158(4) .
N3 H3N O19 0.82(3) 2.27(3) 3.030(3) 154(3) .
N4 H4N O16 0.83(4) 2.09(4) 2.913(4) 175(3) .
N6 H6N O16 0.84(4) 2.18(4) 2.996(3) 165(4) .
N7 H7N O18 0.81(3) 2.30(3) 3.043(4) 154(3) .
N9 H9N O18 0.85(4) 2.20(4) 3.047(3) 175(4) .
O16 H1O O17 0.76(4) 2.16(4) 2.922(3) 179(4) .
O16 H2O O20 0.81(5) 1.97(5) 2.772(4) 171(4) .
O13 H13O O18 0.71(4) 2.14(4) 2.847(3) 171(4) .

loop_
_geom_torsion_atom_site_label_1
_geom_torsion_atom_site_label_2
_geom_torsion_atom_site_label_3
_geom_torsion_atom_site_label_4
_geom_torsion
_geom_torsion_site_symmetry_4
O2 C1 C2 N1 -176.2(3) .
O1 C1 C2 N1 4.1(4) .
O2 C1 C2 C3 3.1(5) .
O1 C1 C2 C3 -176.5(3) .
N1 C2 C3 C4 1.1(3) .
C1 C2 C3 C4 -178.3(3) .
N1 C2 C3 C16 -172.6(3) .
C1 C2 C3 C16 8.1(6) .
C2 C3 C4 C5 -1.0(4) .
C16 C3 C4 C5 172.5(3) .
C2 C3 C4 C18 -178.6(3) .
C16 C3 C4 C18 -5.0(5) .
C3 C4 C5 N1 0.5(4) .
C18 C4 C5 N1 178.0(3) .
C3 C4 C5 C6 -176.1(3) .
C18 C4 C5 C6 1.4(6) .
N1 C5 C6 N2 -17.0(4) .
C4 C5 C6 N2 159.4(3) .
N1 C5 C6 C7 161.9(3) .
C4 C5 C6 C7 -21.8(5) .
N2 C6 C7 C8 0.1(4) .
C5 C6 C7 C8 -178.6(3) .
C6 C7 C8 C9 0.1(4) .
C7 C8 C9 C10 -0.5(4) .
C8 C9 C10 N2 0.7(4) .
C8 C9 C10 C11 179.6(3) .
N2 C10 C11 N3 15.9(4) .
C9 C10 C11 N3 -163.0(3) .
N2 C10 C11 C12 -160.4(3) .
C9 C10 C11 C12 20.6(5) .
N3 C11 C12 C13 0.0(3) .
C10 C11 C12 C13 176.6(3) .
N3 C11 C12 C20 -177.0(3) .
C10 C11 C12 C20 -0.4(5) .
C11 C12 C13 C14 0.2(3) .
C20 C12 C13 C14 177.3(3) .
C11 C12 C13 C22 179.5(3) .
C20 C12 C13 C22 -3.4(5) .
C12 C13 C14 N3 -0.4(3) .
C22 C13 C14 N3 -179.6(3) .
C12 C13 C14 C15 -176.5(3) .
C22 C13 C14 C15 4.3(5) .
N3 C14 C15 O4 -172.0(3) .
C13 C14 C15 O4 3.8(5) .
N3 C14 C15 O3 5.7(4) .
C13 C14 C15 O3 -178.5(3) .
C2 C3 C16 C17 73.4(4) .
C4 C3 C16 C17 -99.0(4) .
C5 C4 C18 C19 -75.5(5) .
C3 C4 C18 C19 101.6(4) .
C11 C12 C20 C21 71.3(4) .
C13 C12 C20 C21 -105.2(3) .
C14 C13 C22 C23 -91.9(4) .
C12 C13 C22 C23 89.0(4) .
O5 C24 C25 N4 -178.9(3) .
O6 C24 C25 N4 2.8(4) .
O5 C24 C25 C26 8.8(5) .
O6 C24 C25 C26 -169.6(3) .
N4 C25 C26 C27 1.0(3) .
C24 C25 C26 C27 174.0(3) .
N4 C25 C26 C39 -173.2(3) .
C24 C25 C26 C39 -0.2(5) .
C25 C26 C27 C28 -0.3(3) .
C39 C26 C27 C28 174.1(3) .
C25 C26 C27 C41 -177.0(3) .
C39 C26 C27 C41 -2.6(5) .
C26 C27 C28 N4 -0.5(3) .
C41 C27 C28 N4 176.1(3) .
C26 C27 C28 C29 -173.8(3) .
C41 C27 C28 C29 2.8(5) .
N4 C28 C29 N5 -22.7(4) .
C27 C28 C29 N5 150.0(3) .
N4 C28 C29 C30 157.7(3) .
C27 C28 C29 C30 -29.6(5) .
N5 C29 C30 C31 -1.8(5) .
C28 C29 C30 C31 177.8(3) .
C29 C30 C31 C32 -0.7(5) .
C30 C31 C32 C33 2.8(5) .
C31 C32 C33 N5 -2.6(5) .
C31 C32 C33 C34 177.0(3) .
N5 C33 C34 N6 20.1(4) .
C32 C33 C34 N6 -159.6(3) .
N5 C33 C34 C35 -156.1(3) .
C32 C33 C34 C35 24.2(6) .
N6 C34 C35 C36 -0.2(3) .
C33 C34 C35 C36 176.4(3) .
N6 C34 C35 C43 -173.1(3) .
C33 C34 C35 C43 3.4(6) .
C34 C35 C36 C37 1.1(4) .
C43 C35 C36 C37 174.3(3) .
C34 C35 C36 C45 -175.8(3) .
C43 C35 C36 C45 -2.6(5) .
C35 C36 C37 N6 -1.6(3) .
C45 C36 C37 N6 175.3(3) .
C35 C36 C37 C38 -173.4(3) .
C45 C36 C37 C38 3.4(6) .
N6 C37 C38 O8 -179.3(3) .
C36 C37 C38 O8 -8.2(5) .
N6 C37 C38 O7 0.0(4) .
C36 C37 C38 O7 171.2(3) .
C25 C26 C39 C40 82.8(4) .
C27 C26 C39 C40 -90.4(4) .
C28 C27 C41 C42 100.7(4) .
C26 C27 C41 C42 -83.3(4) .
C34 C35 C43 C44 77.3(4) .
C36 C35 C43 C44 -94.6(4) .
C37 C36 C45 C46 85.3(4) .
C35 C36 C45 C46 -98.4(4) .
O10 C47 C48 N7 -9.2(4) .
O9 C47 C48 N7 170.0(3) .
O10 C47 C48 C49 173.0(3) .
O9 C47 C48 C49 -7.8(5) .
N7 C48 C49 C50 0.9(4) .
C47 C48 C49 C50 178.9(3) .
N7 C48 C49 C62 179.7(3) .
C47 C48 C49 C62 -2.3(6) .
C48 C49 C50 C51 -1.4(4) .
C62 C49 C50 C51 179.8(3) .
C48 C49 C50 C64 -177.8(4) .
C62 C49 C50 C64 3.4(6) .
C49 C50 C51 N7 1.4(4) .
C64 C50 C51 N7 177.6(4) .
C49 C50 C51 C52 -176.4(4) .
C64 C50 C51 C52 -0.2(7) .
N7 C51 C52 N8 -6.2(5) .
C50 C51 C52 N8 171.4(4) .
N7 C51 C52 C53 174.6(3) .
C50 C51 C52 C53 -7.8(6) .
N8 C52 C53 C54 1.8(5) .
C51 C52 C53 C54 -179.1(3) .
C52 C53 C54 C55 -0.5(5) .
C53 C54 C55 C56 -1.5(5) .
C54 C55 C56 N8 2.4(5) .
C54 C55 C56 C57 -177.3(3) .
N8 C56 C57 N9 24.3(4) .
C55 C56 C57 N9 -155.9(3) .
N8 C56 C57 C58 -151.7(3) .
C55 C56 C57 C58 28.0(6) .
N9 C57 C58 C59 0.3(3) .
C56 C57 C58 C59 176.7(3) .
N9 C57 C58 C66 -171.7(3) .
C56 C57 C58 C66 4.8(6) .
C57 C58 C59 C60 -0.5(3) .
C66 C58 C59 C60 171.8(3) .
C57 C58 C59 C68 178.6(3) .
C66 C58 C59 C68 -9.2(5) .
C58 C59 C60 N9 0.5(3) .
C68 C59 C60 N9 -178.6(3) .
C58 C59 C60 C61 -176.4(3) .
C68 C59 C60 C61 4.5(5) .
N9 C60 C61 O11 0.1(4) .
C59 C60 C61 O11 176.6(3) .
N9 C60 C61 O12 179.6(3) .
C59 C60 C61 O12 -3.9(5) .
C48 C49 C62 C63 -89.9(4) .
C50 C49 C62 C63 88.8(4) .
C51 C50 C64 C65 -76.6(5) .
C49 C50 C64 C65 99.0(4) .
C57 C58 C66 C67 78.2(4) .
C59 C58 C66 C67 -92.4(4) .
C60 C59 C68 C69 76.1(4) .
C58 C59 C68 C69 -102.8(4) .
C4 C5 N1 C2 0.2(3) .
C6 C5 N1 C2 177.4(3) .
C3 C2 N1 C5 -0.8(3) .
C1 C2 N1 C5 178.6(3) .
C7 C6 N2 C10 0.0(4) .
C5 C6 N2 C10 178.9(2) .
C9 C10 N2 C6 -0.4(4) .
C11 C10 N2 C6 -179.5(2) .
C12 C11 N3 C14 -0.2(3) .
C10 C11 N3 C14 -177.4(2) .
C13 C14 N3 C11 0.3(3) .
C15 C14 N3 C11 177.1(3) .
C27 C28 N4 C25 1.1(3) .
C29 C28 N4 C25 175.5(3) .
C26 C25 N4 C28 -1.3(3) .
C24 C25 N4 C28 -175.3(3) .
C32 C33 N5 C29 0.2(4) .
C34 C33 N5 C29 -179.5(3) .
C30 C29 N5 C33 2.0(4) .
C28 C29 N5 C33 -177.6(3) .
C35 C34 N6 C37 -0.8(3) .
C33 C34 N6 C37 -178.0(3) .
C36 C37 N6 C34 1.5(3) .
C38 C37 N6 C34 174.6(3) .
C50 C51 N7 C48 -0.9(4) .
C52 C51 N7 C48 177.3(3) .
C49 C48 N7 C51 0.0(4) .
C47 C48 N7 C51 -178.3(3) .
C53 C52 N8 C56 -1.0(5) .
C51 C52 N8 C56 179.8(3) .
C55 C56 N8 C52 -1.2(5) .
C57 C56 N8 C52 178.6(3) .
C58 C57 N9 C60 0.0(4) .
C56 C57 N9 C60 -177.0(3) .
C59 C60 N9 C57 -0.3(3) .
C61 C60 N9 C57 177.0(3) .
O17 C72 N10 C73 -0.3(5) .
O17 C72 N10 C74 178.5(3) .
O18 C75 N11 C76 -0.5(5) .
O18 C75 N11 C77 178.7(3) .
O19 C78 N12 C80 1.4(5) .
O19 C78 N12 C79 177.6(3) .
O21 C81 N13 C82 177.3(4) .
O21 C81 N13 C83 -2.7(7) .
O20 C84 N14 C85 173.7(3) .
O20 C84 N14 C86 -1.7(6) .
O2 C1 O1 Zn2 -12.2(4) .
C2 C1 O1 Zn2 167.5(2) .
O1 C1 O2 Zn1 -12.3(5) .
C2 C1 O2 Zn1 168.0(2) .
O4 C15 O3 Zn3 21.4(4) .
C14 C15 O3 Zn3 -156.2(2) .
O3 C15 O4 Zn4 22.5(4) .
C14 C15 O4 Zn4 -160.0(2) .
O6 C24 O5 Zn1 2.9(4) .
C25 C24 O5 Zn1 -175.28(19) .
O5 C24 O6 Zn2 -37.9(4) .
C25 C24 O6 Zn2 140.3(2) .
O8 C38 O7 Zn3 32.7(5) .
C37 C38 O7 Zn3 -146.6(2) .
O7 C38 O8 Zn4 -9.4(5) .
C37 C38 O8 Zn4 169.8(2) .
O10 C47 O9 Zn1 -2.9(4) .
C48 C47 O9 Zn1 178.0(2) .
O9 C47 O10 Zn2 -16.6(6) .
C48 C47 O10 Zn2 162.5(3) .
O12 C61 O11 Zn3 41.1(4) .
C60 C61 O11 Zn3 -139.4(2) .
O11 C61 O12 Zn4 9.7(4) .
C60 C61 O12 Zn4 -169.77(19) .
O15 C70 O14 Zn4 1.5(4) .
C71 C70 O14 Zn4 -179.7(2) .
O14 C70 O15 Zn1 175.8(2) 4_676
C71 C70 O15 Zn1 -2.9(4) 4_676
N10 C72 O17 Zn3 172.0(2) .
Zn3 O13 Zn2 O1 63.9(2) .
Zn3 O13 Zn2 O6 -69.5(2) .
Zn3 O13 Zn2 O10 177.21(17) .

loop_
_platon_squeeze_void_nr
_platon_squeeze_void_average_x
_platon_squeeze_void_average_y
_platon_squeeze_void_average_z
_platon_squeeze_void_volume
_platon_squeeze_void_count_electrons
_platon_squeeze_void_content
1 0.000 0.000 0.500 171 27 ' '
2 0.014 0.545 0.562 7 0 ' '
3 0.064 0.528 0.388 9 0 ' '
4 0.500 0.500 1.000 170 27 ' '
5 0.436 0.027 0.112 9 0 ' '
6 0.486 0.045 0.937 7 0 ' '
7 0.514 0.955 0.062 7 0 ' '
8 0.564 0.972 0.888 9 0 ' '
9 0.936 0.472 0.612 9 0 ' '
10 0.986 0.455 0.437 7 0 ' '
